data_7105669
loop_
_publ_author_name
HikaruYanai
'Arata Takahashi'
'Takeo Taguchi'

_publ_section_title
;
 1,4-Addition of silicon dienoates to \^I+-,\^I^2^-unsaturated aldehydes
 catalyzed by in situ-generated silicon Lewis acid
;
_journal_name_full Chem.Commun.
_journal_page_first 8728
_journal_paper_doi 10.1039/c0cc02438d
_journal_volume 46
_journal_year 2010
_chemical_formula_moiety 'C15 H21 Br O4'
_chemical_formula_sum 'C15 H21 Br O4'
_chemical_formula_weight 345.23
_chemical_melting_point 373.6(10)
_chemical_name_common
;(R*)-3-Bromo-5-((S*)-1-cyclohexyl-2-(1,3-dioxolan-2-
yl)ethyl)furan-2(5H)-one
;
_chemical_name_systematic
;
(R*)-3-Bromo-5-((S*)-1-cyclohexyl-2-(1,3-dioxolan-2-yl)ethyl)furan-2(5H)-one
;
_space_group_IT_number 15
_symmetry_cell_setting monoclinic
_symmetry_space_group_name_Hall '-C 2yc'
_symmetry_space_group_name_H-M 'C 1 2/c 1'
_atom_sites_solution_hydrogens geom
_atom_sites_solution_primary direct
_atom_sites_solution_secondary difmap
_audit_creation_date '13 November 09'
_audit_creation_method SHELXL-97
_cell_angle_alpha 90.00
_cell_angle_beta 107.1560(10)
_cell_angle_gamma 90.00
_cell_formula_units_Z 8
_cell_length_a 24.402(3)
_cell_length_b 6.4509(7)
_cell_length_c 20.012(2)
_cell_measurement_reflns_used 6105
_cell_measurement_temperature 90
_cell_measurement_theta_max 27.62
_cell_measurement_theta_min 2.32
_cell_volume 3010.0(6)
_computing_cell_refinement 'APEX2 (Bruker AXS, 2006)'
_computing_data_collection 'APEX2 (Bruker AXS, 2006)'
_computing_data_reduction 'SAINT (Bruker AXS, 2004)'
_computing_molecular_graphics 'XSHEL (Bruker AXS,2002)'
_computing_publication_material 'XCIF (Bruker AXS, 2001)'
_computing_structure_refinement 'SHELXL-97 (Sheldrick, 1997)'
_computing_structure_solution 'SHELXS-97 (Sheldrick, 1997)'
_diffrn_ambient_temperature 90
_diffrn_detector_area_resol_mean 8.333
_diffrn_measured_fraction_theta_full 0.991
_diffrn_measured_fraction_theta_max 0.991
_diffrn_measurement_device_type 'Bruker APEXII CCD area detector'
_diffrn_measurement_method 'phi and omega scans'
_diffrn_radiation_monochromator 'Bruker Helios multilayer confocal mirror'
_diffrn_radiation_source 'Bruker TXS fine-focus rotating anode'
_diffrn_radiation_type MoK\a
_diffrn_radiation_wavelength 0.71073
_diffrn_reflns_av_R_equivalents 0.0322
_diffrn_reflns_av_sigmaI/netI 0.0264
_diffrn_reflns_limit_h_max 31
_diffrn_reflns_limit_h_min -31
_diffrn_reflns_limit_k_max 8
_diffrn_reflns_limit_k_min -8
_diffrn_reflns_limit_l_max 26
_diffrn_reflns_limit_l_min -25
_diffrn_reflns_number 16573
_diffrn_reflns_theta_full 27.66
_diffrn_reflns_theta_max 27.66
_diffrn_reflns_theta_min 1.75
_exptl_absorpt_coefficient_mu 2.742
_exptl_absorpt_correction_T_max 0.6440
_exptl_absorpt_correction_T_min 0.5281
_exptl_absorpt_correction_type numerical
_exptl_absorpt_process_details
;
Crystal Faces plugin in Bruker APEX2 software
;
_exptl_crystal_colour Colorless
_exptl_crystal_density_diffrn 1.524
_exptl_crystal_density_method 'not measured'
_exptl_crystal_description Block
_exptl_crystal_F_000 1424
_exptl_crystal_size_max 0.27
_exptl_crystal_size_mid 0.20
_exptl_crystal_size_min 0.18
_refine_diff_density_max 0.600
_refine_diff_density_min -0.409
_refine_diff_density_rms 0.068
_refine_ls_extinction_method none
_refine_ls_goodness_of_fit_ref 1.068
_refine_ls_hydrogen_treatment constr
_refine_ls_matrix_type full
_refine_ls_number_parameters 181
_refine_ls_number_reflns 3496
_refine_ls_number_restraints 12
_refine_ls_restrained_S_all 1.090
_refine_ls_R_factor_all 0.0383
_refine_ls_R_factor_gt 0.0277
_refine_ls_shift/su_max 0.002
_refine_ls_shift/su_mean 0.000
_refine_ls_structure_factor_coef Fsqd
_refine_ls_weighting_details 'calc w=1/[\s^2^(Fo^2^)+(0.0297P)^2^+4.6826P] where P=(Fo^2^+2Fc^2^)/3'
_refine_ls_weighting_scheme calc
_refine_ls_wR_factor_gt 0.0658
_refine_ls_wR_factor_ref 0.0700
_reflns_number_gt 2846
_reflns_number_total 3496
_reflns_threshold_expression >2sigma(I)
_cod_data_source_file C0CC02438D.TXT
_cod_data_source_block anti-5e
_cod_depositor_comments
;
The following automatic conversions were performed:
'_symmetry_cell_setting' value 'Monoclinic' changed to 'monoclinic'
according to '/home/adriana/struct/CIF-dictionaries/cif_core.dic'
dictionary named 'cif_core.dic' version 2.4.1 from 2010-06-29.

Automatic conversion script
Id: cif_fix_enum 1555 2011-01-17 13:19:09Z saulius 

The following automatic conversions were performed:

'_chemical_melting_point' value '99.5-101.5 C' was changed to
'373.6(10)' - it was converted from degrees Celsius(C) to Kelvins(K),
the average value was taken and precision was estimated.

Automatic conversion script
Id: cif_fix_values 1569 2011-02-09 13:29:24Z adriana 
;
_cod_original_cell_volume 3010.0(5)
_cod_original_sg_symbol_H-M 'C2/c '
_cod_database_code 7105669

loop_
_symmetry_equiv_pos_as_xyz
'x, y, z'
'-x, y, -z+1/2'
'x+1/2, y+1/2, z'
'-x+1/2, y+1/2, -z+1/2'
'-x, -y, -z'
'x, -y, z-1/2'
'-x+1/2, -y+1/2, -z'
'x+1/2, -y+1/2, z-1/2'

loop_
_atom_site_label
_atom_site_type_symbol
_atom_site_fract_x
_atom_site_fract_y
_atom_site_fract_z
_atom_site_U_iso_or_equiv
_atom_site_adp_type
_atom_site_occupancy
_atom_site_symmetry_multiplicity
_atom_site_calc_flag
_atom_site_refinement_flags
_atom_site_disorder_assembly
_atom_site_disorder_group
Br1 Br 0.292467(8) 0.74596(3) 1.224135(10) 0.01896(7) Uani 1 1 d . A 1
O1 O 0.23069(6) 1.0045(2) 1.08058(8) 0.0203(3) Uani 1 1 d . A 1
O2 O 0.19418(6) 0.7149(2) 1.02180(7) 0.0152(3) Uani 1 1 d . A 1
O3 O 0.10229(7) 0.2933(2) 1.14846(8) 0.0230(3) Uani 1 1 d . A 1
O4 O 0.03098(6) 0.2491(2) 1.04676(8) 0.0217(3) Uani 1 1 d . A 1
C1 C 0.13437(8) 0.4047(3) 1.02013(10) 0.0128(4) Uani 1 1 d . A 1
H1 H 0.1383 0.2672 1.0419 0.015 Uiso 1 1 calc R A 1
C2 C 0.09752(8) 0.5335(3) 1.05523(10) 0.0148(4) Uani 1 1 d . A 1
H2A H 0.1222 0.6270 1.0889 0.018 Uiso 1 1 calc R A 1
H2B H 0.0708 0.6171 1.0200 0.018 Uiso 1 1 calc R A 1
C3 C 0.19539(8) 0.4925(3) 1.03624(10) 0.0131(4) Uani 1 1 d . A 1
H3 H 0.2156 0.4211 1.0073 0.016 Uiso 1 1 calc R A 1
C4 C 0.07124(9) 0.5167(3) 0.81864(10) 0.0198(4) Uani 1 1 d . A 1
H4A H 0.0313 0.4925 0.8153 0.024 Uiso 1 1 calc R A 1
H4B H 0.0732 0.6369 0.7903 0.024 Uiso 1 1 calc R A 1
C5 C 0.24669(8) 0.6647(3) 1.13569(10) 0.0142(4) Uani 1 1 d . A 1
C6 C 0.10492(8) 0.3703(3) 0.94130(10) 0.0140(4) Uani 1 1 d . A 1
H6 H 0.0646 0.3383 0.9363 0.017 Uiso 1 1 calc R A 1
C7 C 0.23023(8) 0.4765(3) 1.11167(10) 0.0144(4) Uani 1 1 d . A 1
H7 H 0.2388 0.3544 1.1373 0.017 Uiso 1 1 calc R A 1
C8 C 0.12951(9) 0.1825(3) 0.91286(11) 0.0196(4) Uani 1 1 d . A 1
H8A H 0.1695 0.2082 0.9167 0.023 Uiso 1 1 calc R A 1
H8B H 0.1277 0.0616 0.9410 0.023 Uiso 1 1 calc R A 1
C9 C 0.10504(9) 0.5599(3) 0.89491(10) 0.0170(4) Uani 1 1 d . A 1
H9A H 0.0882 0.6772 0.9119 0.020 Uiso 1 1 calc R A 1
H9B H 0.1443 0.5955 0.8977 0.020 Uiso 1 1 calc R A 1
C10 C 0.06425(9) 0.4017(3) 1.09199(10) 0.0180(4) Uani 1 1 d . A 1
H10 H 0.0390 0.4904 1.1097 0.022 Uiso 1 1 calc R A 1
C11 C 0.22470(8) 0.8196(3) 1.07946(10) 0.0151(4) Uani 1 1 d . A 1
C12 C 0.09514(10) 0.3277(4) 0.79036(11) 0.0215(4) Uani 1 1 d . A 1
H12A H 0.0714 0.2983 0.7432 0.026 Uiso 1 1 calc R A 1
H12B H 0.1336 0.3578 0.7886 0.026 Uiso 1 1 calc R A 1
C13 C 0.09655(10) 0.1385(3) 0.83650(11) 0.0223(5) Uani 1 1 d . A 1
H13A H 0.1146 0.0240 0.8196 0.027 Uiso 1 1 calc R A 1
H13B H 0.0576 0.0980 0.8334 0.027 Uiso 1 1 calc R A 1
C14 C 0.02972(13) 0.0754(4) 1.08868(15) 0.0442(7) Uani 1 1 d U A 1
H14A H 0.0345 -0.0509 1.0647 0.050 Uiso 1 1 calc R A 1
H14B H -0.0067 0.0684 1.0990 0.050 Uiso 1 1 calc R A 1
C15 C 0.07632(15) 0.0985(5) 1.15257(15) 0.0549(9) Uani 1 1 d U A 1
H15A H 0.0619 0.0947 1.1928 0.050 Uiso 1 1 calc R A 1
H15B H 0.1040 -0.0125 1.1570 0.050 Uiso 1 1 calc R A 1

loop_
_atom_site_aniso_label
_atom_site_aniso_U_11
_atom_site_aniso_U_22
_atom_site_aniso_U_33
_atom_site_aniso_U_23
_atom_site_aniso_U_13
_atom_site_aniso_U_12
Br1 0.02036(12) 0.02018(12) 0.01410(11) -0.00424(8) 0.00161(8) -0.00391(8)
O1 0.0214(7) 0.0132(7) 0.0251(8) -0.0004(6) 0.0051(6) -0.0016(6)
O2 0.0162(7) 0.0122(7) 0.0153(7) 0.0011(5) 0.0015(5) -0.0021(5)
O3 0.0284(8) 0.0226(8) 0.0142(7) 0.0040(6) 0.0004(6) -0.0044(6)
O4 0.0191(7) 0.0228(8) 0.0201(7) 0.0019(6) 0.0010(6) -0.0071(6)
C1 0.0126(9) 0.0114(9) 0.0135(9) 0.0012(7) 0.0025(7) -0.0003(7)
C2 0.0131(9) 0.0152(9) 0.0148(9) -0.0012(8) 0.0020(7) 0.0009(7)
C3 0.0142(9) 0.0093(9) 0.0156(9) 0.0003(7) 0.0038(8) 0.0002(7)
C4 0.0251(11) 0.0178(10) 0.0141(10) 0.0013(8) 0.0023(8) 0.0004(9)
C5 0.0112(9) 0.0168(9) 0.0133(9) -0.0013(8) 0.0014(7) -0.0008(8)
C6 0.0129(9) 0.0147(10) 0.0133(9) -0.0010(7) 0.0022(7) -0.0013(7)
C7 0.0118(9) 0.0164(10) 0.0145(9) 0.0017(8) 0.0032(7) 0.0014(7)
C8 0.0240(11) 0.0157(9) 0.0164(10) -0.0020(8) 0.0020(8) 0.0012(8)
C9 0.0199(10) 0.0143(10) 0.0150(10) -0.0004(8) 0.0024(8) -0.0007(8)
C10 0.0162(10) 0.0209(10) 0.0170(10) -0.0011(8) 0.0050(8) 0.0000(8)
C11 0.0118(9) 0.0166(10) 0.0173(10) -0.0016(8) 0.0048(8) -0.0009(7)
C12 0.0257(11) 0.0219(11) 0.0161(10) -0.0031(9) 0.0050(9) -0.0023(9)
C13 0.0290(12) 0.0184(11) 0.0181(10) -0.0061(8) 0.0048(9) -0.0007(9)
C14 0.0476(16) 0.0313(14) 0.0418(15) 0.0155(12) -0.0049(12) -0.0129(12)
C15 0.081(2) 0.0360(15) 0.0314(14) 0.0100(12) -0.0084(14) -0.0288(15)

loop_
_atom_type_symbol
_atom_type_description
_atom_type_scat_dispersion_real
_atom_type_scat_dispersion_imag
_atom_type_scat_source
C C 0.0033 0.0016 'International Tables Vol C Tables 4.2.6.8 and 6.1.1.4'
H H 0.0000 0.0000 'International Tables Vol C Tables 4.2.6.8 and 6.1.1.4'
O O 0.0106 0.0060 'International Tables Vol C Tables 4.2.6.8 and 6.1.1.4'
Br Br -0.2901 2.4595 'International Tables Vol C Tables 4.2.6.8 and 6.1.1.4'

loop_
_geom_angle_atom_site_label_1
_geom_angle_atom_site_label_2
_geom_angle_atom_site_label_3
_geom_angle
_geom_angle_site_symmetry_1
_geom_angle_site_symmetry_3
_geom_angle_publ_flag
C11 O2 C3 110.29(15) . . ?
C10 O3 C15 106.50(18) . . ?
C14 O4 C10 106.35(17) . . ?
C3 C1 C2 111.48(16) . . ?
C3 C1 C6 113.43(15) . . ?
C2 C1 C6 112.68(16) . . ?
C3 C1 H1 106.2 . . ?
C2 C1 H1 106.2 . . ?
C6 C1 H1 106.2 . . ?
C10 C2 C1 112.92(17) . . ?
C10 C2 H2A 109.0 . . ?
C1 C2 H2A 109.0 . . ?
C10 C2 H2B 109.0 . . ?
C1 C2 H2B 109.0 . . ?
H2A C2 H2B 107.8 . . ?
O2 C3 C7 103.80(15) . . ?
O2 C3 C1 111.01(15) . . ?
C7 C3 C1 114.33(16) . . ?
O2 C3 H3 109.2 . . ?
C7 C3 H3 109.2 . . ?
C1 C3 H3 109.2 . . ?
C12 C4 C9 111.21(17) . . ?
C12 C4 H4A 109.4 . . ?
C9 C4 H4A 109.4 . . ?
C12 C4 H4B 109.4 . . ?
C9 C4 H4B 109.4 . . ?
H4A C4 H4B 108.0 . . ?
C7 C5 C11 109.85(17) . . ?
C7 C5 Br1 129.34(16) . . ?
C11 C5 Br1 120.78(15) . . ?
C8 C6 C9 109.50(16) . . ?
C8 C6 C1 112.17(16) . . ?
C9 C6 C1 114.80(16) . . ?
C8 C6 H6 106.6 . . ?
C9 C6 H6 106.6 . . ?
C1 C6 H6 106.6 . . ?
C5 C7 C3 108.86(17) . . ?
C5 C7 H7 125.6 . . ?
C3 C7 H7 125.6 . . ?
C13 C8 C6 111.67(17) . . ?
C13 C8 H8A 109.3 . . ?
C6 C8 H8A 109.3 . . ?
C13 C8 H8B 109.3 . . ?
C6 C8 H8B 109.3 . . ?
H8A C8 H8B 107.9 . . ?
C4 C9 C6 111.15(16) . . ?
C4 C9 H9A 109.4 . . ?
C6 C9 H9A 109.4 . . ?
C4 C9 H9B 109.4 . . ?
C6 C9 H9B 109.4 . . ?
H9A C9 H9B 108.0 . . ?
O3 C10 O4 106.46(16) . . ?
O3 C10 C2 110.29(16) . . ?
O4 C10 C2 111.64(16) . . ?
O3 C10 H10 109.5 . . ?
O4 C10 H10 109.5 . . ?
C2 C10 H10 109.5 . . ?
O1 C11 O2 122.97(19) . . ?
O1 C11 C5 129.83(19) . . ?
O2 C11 C5 107.20(17) . . ?
C13 C12 C4 110.90(17) . . ?
C13 C12 H12A 109.5 . . ?
C4 C12 H12A 109.5 . . ?
C13 C12 H12B 109.5 . . ?
C4 C12 H12B 109.5 . . ?
H12A C12 H12B 108.0 . . ?
C12 C13 C8 111.60(18) . . ?
C12 C13 H13A 109.3 . . ?
C8 C13 H13A 109.3 . . ?
C12 C13 H13B 109.3 . . ?
C8 C13 H13B 109.3 . . ?
H13A C13 H13B 108.0 . . ?
O4 C14 C15 107.2(2) . . ?
O4 C14 H14A 110.3 . . ?
C15 C14 H14A 110.3 . . ?
O4 C14 H14B 110.3 . . ?
C15 C14 H14B 110.3 . . ?
H14A C14 H14B 108.5 . . ?
O3 C15 C14 106.7(2) . . ?
O3 C15 H15A 110.4 . . ?
C14 C15 H15A 110.4 . . ?
O3 C15 H15B 110.4 . . ?
C14 C15 H15B 110.4 . . ?
H15A C15 H15B 108.6 . . ?

loop_
_geom_bond_atom_site_label_1
_geom_bond_atom_site_label_2
_geom_bond_distance
_geom_bond_site_symmetry_2
_geom_bond_publ_flag
Br1 C5 1.8679(19) . ?
O1 C11 1.201(3) . ?
O2 C11 1.355(2) . ?
O2 C3 1.463(2) . ?
O3 C10 1.417(2) . ?
O3 C15 1.421(3) . ?
O4 C14 1.406(3) . ?
O4 C10 1.419(2) . ?
C1 C3 1.536(3) . ?
C1 C2 1.538(3) . ?
C1 C6 1.545(3) . ?
C1 H1 0.9800 . ?
C2 C10 1.509(3) . ?
C2 H2A 0.9700 . ?
C2 H2B 0.9700 . ?
C3 C7 1.502(3) . ?
C3 H3 0.9800 . ?
C4 C12 1.530(3) . ?
C4 C9 1.531(3) . ?
C4 H4A 0.9700 . ?
C4 H4B 0.9700 . ?
C5 C7 1.324(3) . ?
C5 C11 1.482(3) . ?
C6 C8 1.534(3) . ?
C6 C9 1.536(3) . ?
C6 H6 0.9800 . ?
C7 H7 0.9300 . ?
C8 C13 1.529(3) . ?
C8 H8A 0.9700 . ?
C8 H8B 0.9700 . ?
C9 H9A 0.9700 . ?
C9 H9B 0.9700 . ?
C10 H10 0.9800 . ?
C12 C13 1.525(3) . ?
C12 H12A 0.9700 . ?
C12 H12B 0.9700 . ?
C13 H13A 0.9700 . ?
C13 H13B 0.9700 . ?
C14 C15 1.447(4) . ?
C14 H14A 0.9700 . ?
C14 H14B 0.9700 . ?
C15 H15A 0.9700 . ?
C15 H15B 0.9700 . ?
